data_7125255
loop_
_publ_author_name
'Yellol, Jyoti'
'P\'erez, Sergio A'
'Yellol, Gorakh'
'Zajac, Juraj'
'Donaire, Antonio'
'Vigueras, Gloria'
'Novohradsky, Vojtech'
'Janiak, Christoph'
'Brabec, Viktor'
'Ruiz, Jos\'e'

_publ_section_title
;
 Highly potent extranuclear-targeted luminescent iridium(iii) antitumor
 agents containing benzimidazole-based ligands with a handle for
 functionalization.
;
_journal_issue 98
_journal_name_full 'Chemical communications (Cambridge, England)'
_journal_page_first 14165
_journal_page_last 14168
_journal_paper_doi 10.1039/c6cc07909a
_journal_volume 52
_journal_year 2016
_chemical_formula_moiety 'C35 H29.50 Ir N7 O2, F6 P, 0.5(C H2 Cl2)'
_chemical_formula_sum 'C35.5 H30.5 Cl F6 Ir N7 O2 P'
_chemical_formula_weight 959.79
_chemical_name_systematic
'bis(1-phenyl-1H-pyrazole-\k^2^N,C)-{methyl 1-butyl-2-(pyridin-2-yl)-1H-benzo[d]imidazole-5-carboxylate-\k^2^N,N'}iridium(III) hexafluorophosphate dichloromethane solvate'
_space_group_crystal_system monoclinic
_space_group_IT_number 15
_space_group_name_Hall '-C 2yc'
_space_group_name_H-M_alt 'C 1 2/c 1'
_atom_sites_solution_hydrogens geom
_audit_creation_method SHELXL-2014/7
_audit_update_record
;
2016-06-06 deposited with the CCDC.
2016-11-11 downloaded from the CCDC.
;
_cell_angle_alpha 90
_cell_angle_beta 113.7896(14)
_cell_angle_gamma 90
_cell_formula_units_Z 8
_cell_length_a 24.4157(10)
_cell_length_b 16.5559(7)
_cell_length_c 23.3462(9)
_cell_measurement_reflns_used 9344
_cell_measurement_temperature 100(2)
_cell_measurement_theta_max 30.50
_cell_measurement_theta_min 2.64
_cell_volume 8635.2(6)
_computing_cell_refinement 'Bruker SAINT (Bruker, 1997)'
_computing_data_collection 'Bruker SMART (Bruker, 1997)'
_computing_data_reduction 'Bruker SAINT (Bruker, 1997)'
_computing_molecular_graphics 'DIAMOND (Crystal Impact, 2009)'
_computing_structure_refinement 'SHELXL-2014/7 (Sheldrick, 2008)'
_computing_structure_solution 'SHELXS-97 (Sheldrick, 2008)'
_diffrn_ambient_temperature 100(2)
_diffrn_measured_fraction_theta_full 0.999
_diffrn_measured_fraction_theta_max 0.999
_diffrn_measurement_device_type 'Bruker D8 Quest CCD'
_diffrn_measurement_method '\w and \f scans'
_diffrn_radiation_type MoK\a
_diffrn_radiation_wavelength 0.71073
_diffrn_reflns_av_R_equivalents 0.0436
_diffrn_reflns_av_unetI/netI 0.0109
_diffrn_reflns_Laue_measured_fraction_full 0.999
_diffrn_reflns_Laue_measured_fraction_max 0.999
_diffrn_reflns_limit_h_max 30
_diffrn_reflns_limit_h_min -30
_diffrn_reflns_limit_k_max 20
_diffrn_reflns_limit_k_min -20
_diffrn_reflns_limit_l_max 28
_diffrn_reflns_limit_l_min -28
_diffrn_reflns_number 260552
_diffrn_reflns_point_group_measured_fraction_full 0.999
_diffrn_reflns_point_group_measured_fraction_max 0.999
_diffrn_reflns_theta_full 25.242
_diffrn_reflns_theta_max 26.049
_diffrn_reflns_theta_min 1.988
_diffrn_source 'fine-focus sealed tube'
_exptl_absorpt_coefficient_mu 3.254
_exptl_crystal_colour yellow
_exptl_crystal_density_diffrn 1.477
_exptl_crystal_description prism
_exptl_crystal_F_000 3772
_exptl_crystal_recrystallization_method 'Re-crystallisation from solvent'
_exptl_crystal_size_max 0.190
_exptl_crystal_size_mid 0.170
_exptl_crystal_size_min 0.160
_platon_squeeze_details
;
Possible disordered solvent residues in what would be
otherwise voids were tried to remove with the option
SQUEEZE by Platon.
In two voids of 735 \%A^3^ each, in the unit cell, 176 electrons
each, were removed.
Total potential solvent accessible void volume per unit cell
is 1468.2 \%A^3^ (17%) with a total electron count/cell of 358.
The total electron count for the potential solvent molecules is:
hexane = 48,
CH2Cl2 = 48.
The structure has Z = 8.
Thus, a half-occupied CH2Cl2 or hexane molecule with Z = 8 would
give 24 x 8 = 192 electrons per void in the unit cell.
With two voids of the same electron count, overall the approximate
 equivalent of a full hexane or CH2Cl2 molecule could be present 
per formula unit.
;
_refine_diff_density_max 1.645
_refine_diff_density_min -2.134
_refine_diff_density_rms 0.099
_refine_ls_extinction_method none
_refine_ls_goodness_of_fit_ref 1.075
_refine_ls_hydrogen_treatment constr
_refine_ls_matrix_type full
_refine_ls_number_parameters 676
_refine_ls_number_reflns 8538
_refine_ls_number_restraints 0
_refine_ls_restrained_S_all 1.075
_refine_ls_R_factor_all 0.0361
_refine_ls_R_factor_gt 0.0335
_refine_ls_shift/su_max 0.001
_refine_ls_shift/su_mean 0.000
_refine_ls_structure_factor_coef Fsqd
_refine_ls_weighting_details 'w=1/[\s^2^(Fo^2^)+(0.0354P)^2^+58.2454P] where P=(Fo^2^+2Fc^2^)/3'
_refine_ls_weighting_scheme calc
_refine_ls_wR_factor_gt 0.0802
_refine_ls_wR_factor_ref 0.0817
_reflns_Friedel_coverage 0.000
_reflns_number_gt 8151
_reflns_number_total 8538
_reflns_threshold_expression 'I > 2\s(I)'
_cod_data_source_file c6cc07909a2.cif
_cod_data_source_block gy200c_sq
_cod_original_sg_symbol_H-M 'C 2/c'
_cod_original_formula_sum 'C35.50 H30.50 Cl F6 Ir N7 O2 P'
_cod_database_code 7125255
_shelx_shelxl_version_number 2014/7
_shelx_space_group_comment
;
The symmetry employed for this shelxl refinement is uniquely defined
by the following loop, which should always be used as a source of
symmetry information in preference to the above space-group names.
They are only intended as comments.
;
_shelx_estimated_absorpt_t_min 0.577
_shelx_estimated_absorpt_t_max 0.624
_solvent_exptl_crystal_recrystallization_method 'methylene chloride, hexane'

loop_
_space_group_symop_operation_xyz
'x, y, z'
'-x, y, -z+1/2'
'x+1/2, y+1/2, z'
'-x+1/2, y+1/2, -z+1/2'
'-x, -y, -z'
'x, -y, z-1/2'
'-x+1/2, -y+1/2, -z'
'x+1/2, -y+1/2, z-1/2'

loop_
_atom_site_label
_atom_site_type_symbol
_atom_site_fract_x
_atom_site_fract_y
_atom_site_fract_z
_atom_site_U_iso_or_equiv
_atom_site_adp_type
_atom_site_occupancy
_atom_site_site_symmetry_order
_atom_site_calc_flag
_atom_site_refinement_flags_posn
_atom_site_refinement_flags_adp
_atom_site_refinement_flags_occupancy
_atom_site_disorder_assembly
_atom_site_disorder_group
Ir Ir 0.18028(2) 0.92390(2) 0.16476(2) 0.02794(6) Uani 1 1 d . . . . .
N1 N 0.24232(17) 0.9188(3) 0.12866(17) 0.0490(11) Uani 1 1 d . . . . .
C1A C 0.2462(8) 0.9399(7) 0.0733(8) 0.028(3) Uani 0.4 1 d . . P A 3
H1A H 0.2124 0.9517 0.0359 0.033 Uiso 0.4 1 calc R U P A 3
C2A C 0.3063(9) 0.9424(8) 0.0780(10) 0.037(3) Uani 0.4 1 d . . P A 3
H2A H 0.3203 0.9461 0.0456 0.045 Uiso 0.4 1 calc R U P A 3
C3A C 0.3393(13) 0.9379(10) 0.1433(14) 0.036(4) Uani 0.4 1 d . . P A 3
H3A H 0.3813 0.9458 0.1645 0.044 Uiso 0.4 1 calc R U P A 3
C1B C 0.2418(7) 0.9023(9) 0.0724(6) 0.063(4) Uani 0.6 1 d . . P A 4
H1B H 0.2075 0.8931 0.0348 0.076 Uiso 0.6 1 calc R U P A 4
C2B C 0.3010(8) 0.9010(13) 0.0796(8) 0.104(7) Uani 0.6 1 d . . P A 4
H2B H 0.3146 0.8977 0.0468 0.125 Uiso 0.6 1 calc R U P A 4
C3B C 0.3357(9) 0.9054(11) 0.1410(10) 0.072(6) Uani 0.6 1 d . . P A 4
H3B H 0.3780 0.8994 0.1597 0.087 Uiso 0.6 1 calc R U P A 4
N2 N 0.30015(16) 0.9198(3) 0.17166(18) 0.0477(10) Uani 1 1 d . . . . .
C4 C 0.30866(18) 0.9221(2) 0.23527(19) 0.0339(9) Uani 1 1 d . . . . .
C5 C 0.25560(18) 0.9261(2) 0.24454(18) 0.0312(9) Uani 1 1 d . . . . .
C6 C 0.2623(2) 0.9301(3) 0.3066(2) 0.0439(11) Uani 1 1 d . . . . .
H6 H 0.2279 0.9337 0.3157 0.053 Uiso 1 1 calc R U . . .
C7 C 0.3192(2) 0.9289(3) 0.3558(2) 0.0510(13) Uani 1 1 d . . . . .
H7 H 0.3228 0.9315 0.3978 0.061 Uiso 1 1 calc R U . . .
C8 C 0.3699(2) 0.9240(3) 0.3440(2) 0.0443(12) Uani 1 1 d . . . . .
H8 H 0.4081 0.9227 0.3779 0.053 Uiso 1 1 calc R U . . .
C9 C 0.36569(19) 0.9208(2) 0.2833(2) 0.0380(10) Uani 1 1 d . . . . .
H9 H 0.4004 0.9179 0.2746 0.046 Uiso 1 1 calc R U . . .
N3 N 0.12661(16) 0.9402(3) 0.21007(16) 0.0487(11) Uani 1 1 d . . . . .
C10 C 0.1010(2) 0.8935(6) 0.2391(2) 0.083(2) Uani 1 1 d . . . . .
H10 H 0.0996 0.8361 0.2386 0.099 Uiso 1 1 calc R U . . .
C11 C 0.0767(4) 0.9449(10) 0.2704(4) 0.147(7) Uani 1 1 d . . . . .
H11 H 0.0559 0.9283 0.2950 0.176 Uiso 1 1 calc R U . . .
C12 C 0.0876(4) 1.0203(9) 0.2599(4) 0.128(6) Uani 1 1 d . . . . .
H12 H 0.0760 1.0674 0.2753 0.154 Uiso 1 1 calc R U . . .
N4 N 0.11866(19) 1.0177(4) 0.2227(2) 0.0722(19) Uani 1 1 d . . . . .
C13 C 0.1440(3) 1.0760(4) 0.1972(3) 0.075(2) Uani 1 1 d . . . . .
C14 C 0.1790(2) 1.0452(3) 0.1671(2) 0.0478(13) Uani 1 1 d . . . . .
C15 C 0.2043(3) 1.1028(4) 0.1420(3) 0.075(2) Uani 1 1 d . . . . .
H15 H 0.2299 1.0863 0.1224 0.090 Uiso 1 1 calc R U . . .
C16 C 0.1923(4) 1.1858(5) 0.1452(4) 0.111(4) Uani 1 1 d . . . . .
H16 H 0.2084 1.2242 0.1260 0.133 Uiso 1 1 calc R U . . .
C17 C 0.1588(7) 1.2112(7) 0.1750(6) 0.168(8) Uani 1 1 d . . . . .
H17 H 0.1528 1.2675 0.1781 0.201 Uiso 1 1 calc R U . . .
C18 C 0.1336(4) 1.1583(6) 0.2005(4) 0.125(5) Uani 1 1 d . . . . .
H18 H 0.1089 1.1766 0.2206 0.150 Uiso 1 1 calc R U . . .
N5 N 0.10927(15) 0.9056(2) 0.07487(16) 0.0378(9) Uani 1 1 d . . . . .
C19 C 0.08006(17) 0.9512(3) 0.02138(18) 0.0393(11) Uani 1 1 d . . . . .
C20 C 0.07858(19) 1.0329(4) 0.0126(2) 0.0516(14) Uani 1 1 d . . . . .
H20 H 0.0984 1.0690 0.0463 0.062 Uiso 1 1 calc R U . . .
C21 C 0.0465(2) 1.0607(5) -0.0482(2) 0.073(2) Uani 1 1 d . . . . .
C22 C 0.0167(2) 1.0058(6) -0.0975(2) 0.083(3) Uani 1 1 d . . . . .
H22 H -0.0050 1.0264 -0.1384 0.099 Uiso 1 1 calc R U . . .
C23 C 0.0181(3) 0.9265(6) -0.0885(3) 0.093(3) Uani 1 1 d . . . . .
H23 H -0.0021 0.8903 -0.1220 0.112 Uiso 1 1 calc R U . . .
C24 C 0.0504(2) 0.8990(4) -0.0282(2) 0.072(2) Uani 1 1 d . . . . .
N6A N 0.0718(3) 0.8351(5) -0.0129(3) 0.0291(14) Uani 0.5 1 d . . P B 1
C25A C 0.1060(4) 0.8393(6) 0.0510(4) 0.030(2) Uani 0.5 1 d . . P B 1
C26A C 0.1353(4) 0.7727(6) 0.0946(4) 0.0350(19) Uani 0.5 1 d . . P B 1
N6B N 0.0503(3) 0.8107(4) 0.0048(3) 0.0258(13) Uani 0.5 1 d . . P B 2
C25B C 0.0886(4) 0.8213(5) 0.0660(4) 0.0254(18) Uani 0.5 1 d . . P B 2
C26B C 0.1149(4) 0.7627(5) 0.1163(4) 0.0330(18) Uani 0.5 1 d . . P B 2
N7 N 0.1687(2) 0.7958(2) 0.1583(2) 0.0602(14) Uani 1 1 d . . . . .
C27 C 0.1995(3) 0.7447(3) 0.2032(3) 0.077(2) Uani 1 1 d . . . . .
H27 H 0.2223 0.7628 0.2447 0.092 Uiso 1 1 calc R U . C 1
C28A C 0.1975(5) 0.6648(7) 0.1877(5) 0.052(3) Uani 0.5 1 d . . P B 1
H28A H 0.2245 0.6281 0.2168 0.063 Uiso 0.5 1 calc R U P B 1
C29A C 0.1570(5) 0.6363(6) 0.1305(4) 0.054(3) Uani 0.5 1 d . . P B 1
H29A H 0.1503 0.5799 0.1236 0.065 Uiso 0.5 1 calc R U P B 1
C30A C 0.1260(4) 0.6912(6) 0.0832(4) 0.046(2) Uani 0.5 1 d . . P B 1
H30A H 0.0987 0.6724 0.0434 0.055 Uiso 0.5 1 calc R U P B 1
C31A C 0.0635(4) 0.7665(5) -0.0565(4) 0.0358(18) Uani 0.5 1 d . . P B 1
H31A H 0.0320 0.7807 -0.0978 0.043 Uiso 0.5 1 calc R U P B 1
H31B H 0.0495 0.7188 -0.0406 0.043 Uiso 0.5 1 calc R U P B 1
C32A C 0.1198(4) 0.7447(5) -0.0644(4) 0.0363(18) Uani 0.5 1 d . . P B 1
H32A H 0.1502 0.7267 -0.0235 0.044 Uiso 0.5 1 calc R U P B 1
H32B H 0.1111 0.6987 -0.0938 0.044 Uiso 0.5 1 calc R U P B 1
C33A C 0.1455(4) 0.8127(6) -0.0884(4) 0.040(2) Uani 0.5 1 d . . P B 1
H33A H 0.1548 0.8580 -0.0583 0.048 Uiso 0.5 1 calc R U P B 1
H33B H 0.1144 0.8317 -0.1286 0.048 Uiso 0.5 1 calc R U P B 1
C34A C 0.2011(7) 0.7925(10) -0.0985(7) 0.050(3) Uani 0.5 1 d . . P B 1
H34A H 0.2333 0.7777 -0.0585 0.075 Uiso 0.5 1 calc R U P B 1
H34B H 0.2133 0.8395 -0.1160 0.075 Uiso 0.5 1 calc R U P B 1
H34C H 0.1928 0.7470 -0.1277 0.075 Uiso 0.5 1 calc R U P B 1
C28B C 0.1765(7) 0.6640(8) 0.2155(6) 0.078(5) Uani 0.5 1 d . . P B 2
H28B H 0.1965 0.6344 0.2531 0.094 Uiso 0.5 1 calc R U P B 2
C29B C 0.1242(6) 0.6364(7) 0.1677(5) 0.073(4) Uani 0.5 1 d . . P B 2
H29B H 0.1092 0.5841 0.1701 0.088 Uiso 0.5 1 calc R U P B 2
C30B C 0.0942(5) 0.6855(6) 0.1170(4) 0.052(3) Uani 0.5 1 d . . P B 2
H30B H 0.0597 0.6663 0.0829 0.062 Uiso 0.5 1 calc R U P B 2
C31B C 0.0253(3) 0.7348(5) -0.0284(3) 0.0282(16) Uani 0.5 1 d . . P B 2
H31C H -0.0089 0.7475 -0.0683 0.034 Uiso 0.5 1 calc R U P B 2
H31D H 0.0100 0.7019 -0.0026 0.034 Uiso 0.5 1 calc R U P B 2
C32B C 0.0715(4) 0.6857(6) -0.0422(4) 0.044(2) Uani 0.5 1 d . . P B 2
C35A C 0.0362(4) 1.1655(6) -0.0536(4) 0.043(2) Uani 0.55 1 d . . P D 5
O1A O 0.0101(4) 1.1964(6) -0.1040(4) 0.083(3) Uani 0.55 1 d . . P D 5
O2A O 0.0617(3) 1.2080(4) -0.0008(3) 0.0526(16) Uani 0.55 1 d . . P D 5
C36A C 0.0589(6) 1.2949(6) -0.0062(5) 0.069(3) Uani 0.55 1 d . . P D 5
H36A H 0.0882 1.3137 -0.0221 0.104 Uiso 0.55 1 calc R U P D 5
H36B H 0.0679 1.3189 0.0350 0.104 Uiso 0.55 1 calc R U P D 5
H36C H 0.0186 1.3111 -0.0352 0.104 Uiso 0.55 1 calc R U P D 5
C35B C 0.0516(4) 1.1288(6) -0.0720(5) 0.031(2) Uani 0.45 1 d . . P D 6
O1B O 0.0256(3) 1.1526(4) -0.1262(3) 0.0419(17) Uani 0.45 1 d . . P D 6
O2B O 0.0830(3) 1.1775(4) -0.0254(3) 0.0366(15) Uani 0.45 1 d . . P D 6
C36B C 0.0886(5) 1.2598(6) -0.0409(6) 0.053(3) Uani 0.45 1 d . . P D 6
H36D H 0.1128 1.2623 -0.0658 0.079 Uiso 0.45 1 calc R U P D 6
H36E H 0.1082 1.2912 -0.0024 0.079 Uiso 0.45 1 calc R U P D 6
H36F H 0.0488 1.2822 -0.0653 0.079 Uiso 0.45 1 calc R U P D 6
P1 P 0.44468(11) 1.00333(15) 0.04554(11) 0.0407(5) Uani 0.5 1 d . . P . .
F1 F 0.4462(3) 1.0703(4) -0.0035(3) 0.0659(18) Uani 0.5 1 d . . P . .
F2 F 0.4075(3) 1.0637(4) 0.0691(4) 0.073(2) Uani 0.5 1 d . . P . .
F3 F 0.4455(3) 0.9285(6) 0.0885(4) 0.118(4) Uani 0.5 1 d . . P . .
F4 F 0.4826(3) 0.9427(4) 0.0243(4) 0.0717(19) Uani 0.5 1 d . . P . .
F5 F 0.5053(3) 1.0429(5) 0.0952(4) 0.082(2) Uani 0.5 1 d . . P . .
F6 F 0.3869(3) 0.9664(3) -0.0027(3) 0.0529(14) Uani 0.5 1 d . . P . .
P2 P 0.0000 0.72597(10) -0.2500 0.0336(3) Uani 1 2 d S T P . .
F7 F 0.07048(11) 0.7251(2) -0.21246(15) 0.0663(9) Uani 1 1 d . . . . .
F8 F 0.01080(15) 0.7252(3) -0.31138(15) 0.1007(16) Uani 1 1 d . . . . .
F9 F 0.0000 0.6317(3) -0.2500 0.141(4) Uani 1 2 d S T P . .
F10 F 0.0000 0.8204(3) -0.2500 0.0877(18) Uani 1 2 d S T P . .
C37 C 0.1961(9) 0.8243(18) -0.1256(10) 0.125(11) Uani 0.5 1 d . . P E 7
H37A H 0.1881 0.7655 -0.1279 0.150 Uiso 0.5 1 calc R U P E 7
H37B H 0.1853 0.8435 -0.1689 0.150 Uiso 0.5 1 calc R U P E 7
Cl1 Cl 0.14782(11) 0.8712(2) -0.09670(11) 0.0544(6) Uani 0.5 1 d . . P E 7
Cl2 Cl 0.26751(19) 0.8377(5) -0.0867(3) 0.177(4) Uani 0.5 1 d . . P E 7

loop_
_atom_site_aniso_label
_atom_site_aniso_U_11
_atom_site_aniso_U_22
_atom_site_aniso_U_33
_atom_site_aniso_U_23
_atom_site_aniso_U_13
_atom_site_aniso_U_12
Ir 0.02023(8) 0.03960(10) 0.01524(8) -0.00748(6) -0.00192(6) 0.01089(6)
N1 0.0250(18) 0.092(3) 0.0240(18) -0.0060(19) 0.0035(15) 0.0203(19)
C1A 0.027(6) 0.028(6) 0.021(5) -0.008(5) 0.002(4) -0.002(6)
C2A 0.029(6) 0.041(7) 0.043(8) -0.006(6) 0.015(6) 0.002(5)
C3A 0.030(7) 0.042(8) 0.035(7) -0.012(7) 0.010(5) -0.001(7)
C1B 0.041(6) 0.119(12) 0.027(5) -0.009(8) 0.012(4) 0.021(9)
C2B 0.052(8) 0.23(2) 0.042(7) 0.025(13) 0.027(6) 0.025(14)
C3B 0.029(7) 0.133(17) 0.051(8) 0.004(12) 0.012(6) 0.022(11)
N2 0.0227(18) 0.083(3) 0.0306(19) -0.0023(19) 0.0034(15) 0.0156(18)
C4 0.027(2) 0.039(2) 0.026(2) -0.0038(16) -0.0005(16) 0.0110(16)
C5 0.0248(19) 0.036(2) 0.0216(18) -0.0067(15) -0.0019(15) 0.0100(16)
C6 0.030(2) 0.066(3) 0.023(2) -0.0088(19) -0.0030(17) 0.012(2)
C7 0.038(3) 0.074(4) 0.021(2) -0.009(2) -0.0083(19) 0.015(2)
C8 0.028(2) 0.045(3) 0.034(2) -0.0072(19) -0.0132(18) 0.0092(18)
C9 0.024(2) 0.034(2) 0.041(2) -0.0025(18) -0.0028(18) 0.0073(16)
N3 0.0237(18) 0.098(3) 0.0173(16) -0.0092(19) 0.0006(14) 0.0133(19)
C10 0.026(2) 0.189(8) 0.024(2) 0.016(4) 0.000(2) 0.008(4)
C11 0.031(4) 0.37(2) 0.033(3) -0.018(8) 0.008(3) 0.044(8)
C12 0.041(4) 0.272(15) 0.046(5) -0.073(8) -0.009(3) 0.065(7)
N4 0.030(2) 0.128(5) 0.039(2) -0.046(3) -0.0062(19) 0.035(3)
C13 0.048(3) 0.079(4) 0.050(3) -0.045(3) -0.029(3) 0.041(3)
C14 0.035(2) 0.052(3) 0.028(2) -0.011(2) -0.0170(19) 0.007(2)
C15 0.078(4) 0.054(3) 0.042(3) 0.008(3) -0.028(3) -0.014(3)
C16 0.121(7) 0.056(4) 0.063(5) 0.009(4) -0.059(5) -0.029(4)
C17 0.178(13) 0.077(7) 0.102(8) -0.047(6) -0.096(8) 0.041(7)
C18 0.090(6) 0.103(6) 0.094(6) -0.072(6) -0.053(5) 0.057(5)
N5 0.0252(17) 0.054(2) 0.0211(16) -0.0122(15) -0.0039(13) 0.0174(16)
C19 0.0172(18) 0.082(3) 0.0146(17) -0.002(2) 0.0020(15) 0.016(2)
C20 0.022(2) 0.095(4) 0.026(2) 0.018(2) -0.0028(17) -0.010(2)
C21 0.022(2) 0.143(6) 0.039(3) 0.046(3) -0.003(2) -0.018(3)
C22 0.013(2) 0.218(9) 0.014(2) 0.019(4) 0.0018(17) 0.020(4)
C23 0.052(4) 0.183(9) 0.019(2) -0.027(4) -0.012(2) 0.072(5)
C24 0.048(3) 0.107(5) 0.030(3) -0.035(3) -0.016(2) 0.052(3)
N6A 0.026(4) 0.038(4) 0.016(3) -0.007(3) 0.002(3) -0.002(3)
C25A 0.026(5) 0.037(5) 0.019(4) 0.001(4) 0.001(4) 0.004(4)
C26A 0.034(5) 0.040(5) 0.019(4) 0.000(4) -0.002(4) -0.003(4)
N6B 0.019(3) 0.031(4) 0.019(3) -0.002(3) -0.002(3) 0.004(3)
C25B 0.022(4) 0.029(5) 0.017(4) -0.003(3) 0.000(3) -0.005(3)
C26B 0.031(4) 0.033(4) 0.024(4) 0.005(3) -0.001(4) 0.001(4)
N7 0.053(3) 0.032(2) 0.050(3) -0.0124(18) -0.026(2) 0.0099(18)
C27 0.065(4) 0.041(3) 0.068(4) -0.002(3) -0.032(3) 0.004(3)
C28A 0.057(7) 0.050(6) 0.028(5) 0.009(5) -0.006(5) -0.008(5)
C29A 0.071(7) 0.036(5) 0.031(5) -0.005(4) -0.005(5) -0.011(5)
C30A 0.051(6) 0.039(5) 0.027(4) -0.004(4) -0.006(4) -0.007(4)
C31A 0.035(4) 0.042(5) 0.019(4) -0.008(3) 0.000(3) -0.001(4)
C32A 0.035(4) 0.045(5) 0.022(4) -0.006(3) 0.005(3) 0.003(4)
C33A 0.045(5) 0.034(5) 0.037(5) -0.006(4) 0.013(4) 0.004(4)
C34A 0.037(7) 0.062(7) 0.053(9) -0.013(6) 0.020(7) -0.001(5)
C28B 0.085(10) 0.055(7) 0.046(7) 0.019(6) -0.025(7) -0.020(7)
C29B 0.093(9) 0.050(6) 0.039(6) 0.013(5) -0.012(6) -0.024(6)
C30B 0.056(6) 0.044(5) 0.029(4) 0.005(4) -0.010(4) -0.018(5)
C31B 0.019(3) 0.034(4) 0.024(4) -0.003(3) 0.000(3) -0.012(3)
C32B 0.031(4) 0.045(5) 0.045(5) -0.017(4) 0.003(4) 0.004(4)
C35A 0.030(5) 0.056(6) 0.033(4) 0.017(4) 0.000(4) -0.006(4)
O1A 0.094(6) 0.070(6) 0.040(4) 0.024(4) -0.021(4) -0.019(5)
O2A 0.054(4) 0.049(4) 0.039(3) 0.008(3) 0.003(3) 0.004(3)
C36A 0.090(9) 0.039(5) 0.063(7) 0.007(5) 0.014(6) 0.009(5)
C35B 0.018(4) 0.032(5) 0.040(5) -0.010(4) 0.009(4) 0.013(4)
O1B 0.051(4) 0.028(4) 0.032(4) 0.008(3) 0.002(3) 0.007(3)
O2B 0.044(4) 0.028(3) 0.035(4) -0.007(3) 0.013(3) 0.000(3)
C36B 0.057(7) 0.031(5) 0.067(8) -0.005(5) 0.021(6) -0.005(5)
P1 0.0365(12) 0.0404(12) 0.0371(12) 0.0092(10) 0.0063(10) -0.0046(10)
F1 0.089(5) 0.054(4) 0.062(4) 0.029(3) 0.038(4) -0.003(3)
F2 0.076(5) 0.068(4) 0.083(5) -0.030(4) 0.040(4) -0.028(4)
F3 0.045(4) 0.162(8) 0.095(6) 0.108(6) -0.026(4) -0.045(4)
F4 0.062(4) 0.067(4) 0.091(5) -0.013(4) 0.037(4) -0.011(3)
F5 0.054(4) 0.081(5) 0.086(5) -0.011(4) 0.003(4) -0.030(4)
F6 0.075(4) 0.046(3) 0.043(3) -0.009(2) 0.029(3) -0.013(3)
P2 0.0203(7) 0.0409(8) 0.0362(8) 0.000 0.0080(6) 0.000
F7 0.0218(13) 0.105(3) 0.0600(19) 0.0111(18) 0.0042(13) 0.0054(15)
F8 0.0471(19) 0.212(5) 0.0433(18) -0.033(2) 0.0189(15) -0.006(3)
F9 0.088(4) 0.044(3) 0.315(12) 0.000 0.108(6) 0.000
F10 0.066(3) 0.037(2) 0.172(6) 0.000 0.060(4) 0.000
C37 0.049(9) 0.22(3) 0.087(16) -0.087(17) 0.003(11) 0.015(16)
Cl1 0.0446(13) 0.077(2) 0.0372(12) -0.0036(12) 0.0116(10) 0.0008(13)
Cl2 0.058(2) 0.259(8) 0.192(6) -0.160(6) 0.029(3) -0.008(3)

loop_
_atom_type_symbol
_atom_type_description
_atom_type_scat_dispersion_real
_atom_type_scat_dispersion_imag
_atom_type_scat_source
C C 0.0033 0.0016 'International Tables Vol C Tables 4.2.6.8 and 6.1.1.4'
H H 0.0000 0.0000 'International Tables Vol C Tables 4.2.6.8 and 6.1.1.4'
N N 0.0061 0.0033 'International Tables Vol C Tables 4.2.6.8 and 6.1.1.4'
O O 0.0106 0.0060 'International Tables Vol C Tables 4.2.6.8 and 6.1.1.4'
F F 0.0171 0.0103 'International Tables Vol C Tables 4.2.6.8 and 6.1.1.4'
P P 0.1023 0.0942 'International Tables Vol C Tables 4.2.6.8 and 6.1.1.4'
Ir Ir -1.4442 7.9887 'International Tables Vol C Tables 4.2.6.8 and 6.1.1.4'
Cl Cl 0.1484 0.1585 'International Tables Vol C Tables 4.2.6.8 and 6.1.1.4'

loop_
_geom_angle_atom_site_label_1
_geom_angle_atom_site_label_2
_geom_angle_atom_site_label_3
_geom_angle
_geom_angle_site_symmetry_1
_geom_angle_site_symmetry_3
N3 Ir C14 80.2(2) . .
N3 Ir N1 171.58(17) . .
C14 Ir N1 94.4(2) . .
N3 Ir C5 93.25(15) . .
C14 Ir C5 88.59(16) . .
N1 Ir C5 80.08(16) . .
N3 Ir N7 94.3(2) . .
C14 Ir N7 172.18(19) . .
N1 Ir N7 91.7(2) . .
C5 Ir N7 97.36(15) . .
N3 Ir N5 95.34(14) . .
C14 Ir N5 98.80(15) . .
N1 Ir N5 91.86(14) . .
C5 Ir N5 169.50(14) . .
N7 Ir N5 76.00(15) . .
C1B N1 N2 108.8(7) . .
N2 N1 C1A 104.1(8) . .
C1B N1 Ir 135.2(7) . .
N2 N1 Ir 115.0(3) . .
C1A N1 Ir 137.0(8) . .
N1 C1A C2A 113.2(15) . .
N1 C1A H1A 123.4 . .
C2A C1A H1A 123.4 . .
C3A C2A C1A 101.7(19) . .
C3A C2A H2A 129.1 . .
C1A C2A H2A 129.1 . .
N2 C3A C2A 109(2) . .
N2 C3A H3A 125.6 . .
C2A C3A H3A 125.6 . .
N1 C1B C2B 106.7(12) . .
N1 C1B H1B 126.6 . .
C2B C1B H1B 126.6 . .
C3B C2B C1B 107.8(15) . .
C3B C2B H2B 126.1 . .
C1B C2B H2B 126.1 . .
C2B C3B N2 108.2(16) . .
C2B C3B H3B 125.9 . .
N2 C3B H3B 125.9 . .
C3B N2 N1 107.7(9) . .
N1 N2 C3A 110.9(13) . .
C3B N2 C4 135.0(10) . .
N1 N2 C4 116.3(4) . .
C3A N2 C4 130.8(12) . .
C9 C4 C5 124.4(4) . .
C9 C4 N2 121.4(4) . .
C5 C4 N2 114.2(3) . .
C6 C5 C4 115.8(4) . .
C6 C5 Ir 129.9(3) . .
C4 C5 Ir 114.3(3) . .
C5 C6 C7 121.0(5) . .
C5 C6 H6 119.5 . .
C7 C6 H6 119.5 . .
C8 C7 C6 120.8(5) . .
C8 C7 H7 119.6 . .
C6 C7 H7 119.6 . .
C7 C8 C9 120.5(4) . .
C7 C8 H8 119.7 . .
C9 C8 H8 119.7 . .
C8 C9 C4 117.5(4) . .
C8 C9 H9 121.2 . .
C4 C9 H9 121.2 . .
C10 N3 N4 107.6(5) . .
C10 N3 Ir 136.6(5) . .
N4 N3 Ir 115.2(4) . .
N3 C10 C11 107.1(10) . .
N3 C10 H10 126.4 . .
C11 C10 H10 126.4 . .
C12 C11 C10 108.6(9) . .
C12 C11 H11 125.7 . .
C10 C11 H11 125.7 . .
C11 C12 N4 107.0(9) . .
C11 C12 H12 126.5 . .
N4 C12 H12 126.5 . .
N3 N4 C12 109.6(8) . .
N3 N4 C13 115.8(4) . .
C12 N4 C13 134.6(8) . .
C18 C13 C14 123.1(10) . .
C18 C13 N4 121.8(9) . .
C14 C13 N4 115.1(5) . .
C15 C14 C13 115.3(6) . .
C15 C14 Ir 131.3(5) . .
C13 C14 Ir 113.4(5) . .
C14 C15 C16 120.5(9) . .
C14 C15 H15 119.8 . .
C16 C15 H15 119.8 . .
C17 C16 C15 121.2(11) . .
C17 C16 H16 119.4 . .
C15 C16 H16 119.4 . .
C16 C17 C18 120.8(10) . .
C16 C17 H17 119.6 . .
C18 C17 H17 119.6 . .
C17 C18 C13 119.1(11) . .
C17 C18 H18 120.5 . .
C13 C18 H18 120.5 . .
C25A N5 C19 99.3(5) . .
C19 N5 C25B 111.5(5) . .
C25A N5 Ir 117.0(5) . .
C19 N5 Ir 136.7(3) . .
C25B N5 Ir 111.7(4) . .
C20 C19 N5 130.3(4) . .
C20 C19 C24 121.1(5) . .
N5 C19 C24 108.6(5) . .
C20 C19 C25A 163.6(4) . .
N5 C19 C25A 37.2(3) . .
C24 C19 C25A 72.3(4) . .
C19 C20 C21 116.7(5) . .
C19 C20 H20 121.7 . .
C21 C20 H20 121.7 . .
C35B C21 C20 128.1(7) . .
C35B C21 C22 108.6(6) . .
C20 C21 C22 120.7(7) . .
C20 C21 C35A 113.9(6) . .
C22 C21 C35A 124.5(5) . .
C23 C22 C21 122.3(5) . .
C23 C22 H22 118.9 . .
C21 C22 H22 118.9 . .
C22 C23 C24 117.0(6) . .
C22 C23 H23 121.5 . .
C24 C23 H23 121.5 . .
N6A C24 C23 127.6(6) . .
N6A C24 C19 106.8(5) . .
C23 C24 C19 122.3(7) . .
C23 C24 N6B 131.2(7) . .
C19 C24 N6B 105.0(5) . .
C24 N6A C25A 106.5(7) . .
C24 N6A C31A 124.1(6) . .
C25A N6A C31A 129.3(7) . .
N5 C25A N6A 116.0(8) . .
N5 C25A C26A 115.7(8) . .
N6A C25A C26A 128.2(8) . .
N5 C25A C19 43.4(4) . .
N6A C25A C19 72.8(5) . .
C26A C25A C19 159.0(7) . .
C30A C26A N7 116.4(8) . .
C30A C26A C25A 127.1(8) . .
N7 C26A C25A 115.6(7) . .
C25B N6B C31B 128.6(7) . .
C25B N6B C24 104.2(6) . .
C31B N6B C24 125.9(5) . .
N6B C25B C26B 130.6(8) . .
N6B C25B N5 108.7(7) . .
C26B C25B N5 120.2(7) . .
C30B C26B N7 127.1(7) . .
C30B C26B C25B 125.6(8) . .
N7 C26B C25B 106.8(7) . .
C27 N7 C26B 112.3(5) . .
C27 N7 C26A 123.9(5) . .
C27 N7 Ir 124.2(3) . .
C26B N7 Ir 120.0(4) . .
C26A N7 Ir 110.1(5) . .
N7 C27 C28A 117.5(6) . .
N7 C27 C28B 125.2(6) . .
N7 C27 H27 121.2 . .
C28A C27 H27 121.2 . .
C27 C28A C29A 121.3(10) . .
C27 C28A H28A 119.3 . .
C29A C28A H28A 119.3 . .
C28A C29A C30A 119.3(9) . .
C28A C29A H29A 120.3 . .
C30A C29A H29A 120.3 . .
C26A C30A C29A 119.4(8) . .
C26A C30A H30A 120.3 . .
C29A C30A H30A 120.3 . .
N6A C31A C32A 112.9(7) . .
N6A C31A H31A 109.0 . .
C32A C31A H31A 109.0 . .
N6A C31A H31B 109.0 . .
C32A C31A H31B 109.0 . .
H31A C31A H31B 107.8 . .
C33A C32A C31A 114.0(8) . .
C33A C32A H32A 108.7 . .
C31A C32A H32A 108.7 . .
C33A C32A H32B 108.7 . .
C31A C32A H32B 108.7 . .
H32A C32A H32B 107.6 . .
C32A C33A C34A 115.5(9) . .
C32A C33A H33A 108.4 . .
C34A C33A H33A 108.4 . .
C32A C33A H33B 108.4 . .
C34A C33A H33B 108.4 . .
H33A C33A H33B 107.5 . .
C33A C34A H34A 109.5 . .
C33A C34A H34B 109.5 . .
H34A C34A H34B 109.5 . .
C33A C34A H34C 109.5 . .
H34A C34A H34C 109.5 . .
H34B C34A H34C 109.5 . .
C29B C28B C27 115.3(9) . .
C29B C28B H28B 122.3 . .
C27 C28B H28B 122.3 . .
C30B C29B C28B 119.5(10) . .
C30B C29B H29B 120.2 . .
C28B C29B H29B 120.2 . .
C26B C30B C29B 119.1(9) . .
C26B C30B H30B 120.4 . .
C29B C30B H30B 120.4 . .
N6B C31B C32B 112.3(6) . .
N6B C31B H31C 109.1 . .
C32B C31B H31C 109.1 . .
N6B C31B H31D 109.1 . .
C32B C31B H31D 109.1 . .
H31C C31B H31D 107.9 . .
O1A C35A O2A 123.0(10) . .
O1A C35A C21 119.7(9) . .
O2A C35A C21 117.1(6) . .
C35A O2A C36A 117.1(7) . .
O2A C36A H36A 109.5 . .
O2A C36A H36B 109.5 . .
H36A C36A H36B 109.5 . .
O2A C36A H36C 109.5 . .
H36A C36A H36C 109.5 . .
H36B C36A H36C 109.5 . .
O1B C35B C21 128.8(9) . .
O1B C35B O2B 122.7(9) . .
C21 C35B O2B 107.7(8) . .
C35B O2B C36B 117.0(8) . .
O2B C36B H36D 109.5 . .
O2B C36B H36E 109.5 . .
H36D C36B H36E 109.5 . .
O2B C36B H36F 109.5 . .
H36D C36B H36F 109.5 . .
H36E C36B H36F 109.5 . .
F6 P1 F4 89.9(4) . .
F6 P1 F3 85.8(4) . .
F4 P1 F3 81.0(5) . .
F6 P1 F2 91.2(4) . .
F4 P1 F2 178.3(5) . .
F3 P1 F2 97.8(5) . .
F6 P1 F1 91.8(4) . .
F4 P1 F1 91.7(4) . .
F3 P1 F1 172.2(6) . .
F2 P1 F1 89.6(4) . .
F6 P1 F5 179.0(4) . .
F4 P1 F5 90.0(4) . .
F3 P1 F5 95.1(4) . .
F2 P1 F5 89.0(4) . .
F1 P1 F5 87.3(4) . .
F8 P2 F8 179.1(4) 2_554 .
F8 P2 F9 89.5(2) 2_554 .
F8 P2 F9 89.5(2) . .
F8 P2 F10 90.5(2) 2_554 .
F8 P2 F10 90.5(2) . .
F9 P2 F10 180.0 . .
F8 P2 F7 92.30(17) 2_554 .
F8 P2 F7 87.70(17) . .
F9 P2 F7 89.47(15) . .
F10 P2 F7 90.53(15) . .
F8 P2 F7 87.69(17) 2_554 2_554
F8 P2 F7 92.30(17) . 2_554
F9 P2 F7 89.47(15) . 2_554
F10 P2 F7 90.53(15) . 2_554
F7 P2 F7 178.9(3) . 2_554
Cl2 C37 Cl1 117.5(12) . .
Cl2 C37 H37A 107.9 . .
Cl1 C37 H37A 107.9 . .
Cl2 C37 H37B 107.9 . .
Cl1 C37 H37B 107.9 . .
H37A C37 H37B 107.2 . .

loop_
_geom_bond_atom_site_label_1
_geom_bond_atom_site_label_2
_geom_bond_distance
_geom_bond_site_symmetry_2
Ir N3 2.007(4) .
Ir C14 2.010(5) .
Ir N1 2.010(4) .
Ir C5 2.022(4) .
Ir N7 2.137(4) .
Ir N5 2.137(3) .
N1 C1B 1.337(14) .
N1 N2 1.363(5) .
N1 C1A 1.379(19) .
C1A C2A 1.43(3) .
C1A H1A 0.9500 .
C2A C3A 1.41(4) .
C2A H2A 0.9500 .
C3A N2 1.40(3) .
C3A H3A 0.9500 .
C1B C2B 1.39(2) .
C1B H1B 0.9500 .
C2B C3B 1.34(3) .
C2B H2B 0.9500 .
C3B N2 1.35(2) .
C3B H3B 0.9500 .
N2 C4 1.415(6) .
C4 C9 1.391(6) .
C4 C5 1.398(6) .
C5 C6 1.392(6) .
C6 C7 1.400(6) .
C6 H6 0.9500 .
C7 C8 1.375(7) .
C7 H7 0.9500 .
C8 C9 1.379(7) .
C8 H8 0.9500 .
C9 H9 0.9500 .
N3 C10 1.338(8) .
N3 N4 1.347(7) .
C10 C11 1.400(13) .
C10 H10 0.9500 .
C11 C12 1.319(17) .
C11 H11 0.9500 .
C12 N4 1.366(11) .
C12 H12 0.9500 .
N4 C13 1.403(10) .
C13 C18 1.393(10) .
C13 C14 1.402(9) .
C14 C15 1.389(9) .
C15 C16 1.414(11) .
C15 H15 0.9500 .
C16 C17 1.337(19) .
C16 H16 0.9500 .
C17 C18 1.342(19) .
C17 H17 0.9500 .
C18 H18 0.9500 .
N5 C25A 1.220(10) .
N5 C19 1.385(6) .
N5 C25B 1.471(10) .
C19 C20 1.368(8) .
C19 C24 1.391(7) .
C19 C25A 1.989(11) .
C20 C21 1.393(6) .
C20 H20 0.9500 .
C21 C35B 1.286(11) .
C21 C22 1.416(10) .
C21 C35A 1.752(13) .
C22 C23 1.327(11) .
C22 H22 0.9500 .
C23 C24 1.384(8) .
C23 H23 0.9500 .
C24 N6A 1.170(9) .
C24 N6B 1.654(11) .
N6A C25A 1.385(11) .
N6A C31A 1.483(10) .
C25A C26A 1.475(13) .
C26A C30A 1.377(13) .
C26A N7 1.430(9) .
N6B C25B 1.366(10) .
N6B C31B 1.473(10) .
C25B C26B 1.458(12) .
C26B C30B 1.377(13) .
C26B N7 1.395(9) .
N7 C27 1.321(7) .
C27 C28A 1.366(13) .
C27 C28B 1.522(14) .
C27 H27 0.9500 .
C28A C29A 1.387(14) .
C28A H28A 0.9500 .
C29A C30A 1.394(13) .
C29A H29A 0.9500 .
C30A H30A 0.9500 .
C31A C32A 1.503(12) .
C31A H31A 0.9900 .
C31A H31B 0.9900 .
C32A C33A 1.502(13) .
C32A H32A 0.9900 .
C32A H32B 0.9900 .
C33A C34A 1.507(19) .
C33A H33A 0.9900 .
C33A H33B 0.9900 .
C34A H34A 0.9800 .
C34A H34B 0.9800 .
C34A H34C 0.9800 .
C28B C29B 1.390(16) .
C28B H28B 0.9500 .
C29B C30B 1.378(14) .
C29B H29B 0.9500 .
C30B H30B 0.9500 .
C31B C32B 1.527(12) .
C31B H31C 0.9900 .
C31B H31D 0.9900 .
C35A O1A 1.203(10) .
C35A O2A 1.335(12) .
O2A C36A 1.443(11) .
C36A H36A 0.9800 .
C36A H36B 0.9800 .
C36A H36C 0.9800 .
C35B O1B 1.230(12) .
C35B O2B 1.322(12) .
O2B C36B 1.432(12) .
C36B H36D 0.9800 .
C36B H36E 0.9800 .
C36B H36F 0.9800 .
P1 F6 1.533(6) .
P1 F4 1.574(8) .
P1 F3 1.589(6) .
P1 F2 1.589(8) .
P1 F1 1.605(6) .
P1 F5 1.606(7) .
P2 F8 1.558(3) 2_554
P2 F8 1.558(3) .
P2 F9 1.561(6) .
P2 F10 1.563(5) .
P2 F7 1.585(3) .
P2 F7 1.585(3) 2_554
C37 Cl2 1.62(2) .
C37 Cl1 1.76(2) .
C37 H37A 0.9900 .
C37 H37B 0.9900 .

loop_
_platon_squeeze_void_nr
_platon_squeeze_void_average_x
_platon_squeeze_void_average_y
_platon_squeeze_void_average_z
_platon_squeeze_void_volume
_platon_squeeze_void_count_electrons
_platon_squeeze_void_content
1 0.779 -0.250 0.029 735 176 ' '
2 0.781 0.250 0.531 735 176 ' '
